data_2103058
loop_
_publ_author_name
'Wardell, Solange M. S. V.'
'de Souza, Marcus V. N.'
'Vasconcelos, Thatyana R. A.'
'Ferreira, Marcelle de L.'
'Wardell, James L.'
'Low, John N.'
'Glidewell, Christopher'

_publ_section_title
;
 Patterns of hydrogen bonding in mono- and di-substituted
 <i>N</i>-arylpyrazinecarboxamides
;
_journal_coeditor_code BM5049
_journal_issue 1
_journal_name_full 'Acta Crystallographica Section B'
_journal_page_first 84
_journal_page_last 100
_journal_paper_doi 10.1107/S0108768107051804
_journal_volume 64
_journal_year 2008
_chemical_formula_moiety 'C11 H8 F N3 O'
_chemical_formula_sum 'C11 H8 F N3 O'
_chemical_formula_weight 217.20
_chemical_name_systematic
;
N-(4-fluorophenyl)pyrazinecarboxamide, P2~1~/c polymorph
;
_space_group_IT_number 14
_symmetry_cell_setting monoclinic
_symmetry_space_group_name_Hall '-P 2ybc'
_symmetry_space_group_name_H-M 'P 1 21/c 1'
_atom_sites_solution_hydrogens geom
_atom_sites_solution_primary direct
_atom_sites_solution_secondary difmap
_cell_angle_alpha 90.00
_cell_angle_beta 91.446(9)
_cell_angle_gamma 90.00
_cell_formula_units_Z 4
_cell_length_a 11.718(2)
_cell_length_b 5.9726(10)
_cell_length_c 13.474(2)
_cell_measurement_reflns_used 2161
_cell_measurement_temperature 120(2)
_cell_measurement_theta_max 27.61
_cell_measurement_theta_min 3.02
_cell_volume 942.7(3)
_computing_cell_refinement 'DENZO (Otwinowski & Minor, 1997) & COLLECT'
_computing_data_collection 'COLLECT (Hooft, 1999)'
_computing_data_reduction 'DENZO & COLLECT'
_computing_molecular_graphics 'PLATON (Spek, 2003)'
_computing_publication_material 'SHELXL-97 & PRPKAPPA (Ferguson, 1999)'
_computing_structure_refinement 'OSCAIL and SHELXL-97 (Sheldrick, 1997)'
_computing_structure_solution 'OSCAIL (McArdle, 2003) & SHELXS-97 (Sheldrick, 1997)'
_diffrn_ambient_temperature 120(2)
_diffrn_detector_area_resol_mean 9.091
_diffrn_measured_fraction_theta_full 0.996
_diffrn_measured_fraction_theta_max 0.988
_diffrn_measurement_device_type 'Bruker-Nonius KappaCCD'
_diffrn_measurement_method '\f & \w scans'
_diffrn_radiation_monochromator graphite
_diffrn_radiation_source 'Bruker-Nonius FR591 rotating anode'
_diffrn_radiation_type 'Mo K\a'
_diffrn_radiation_wavelength 0.71073
_diffrn_reflns_av_R_equivalents 0.1350
_diffrn_reflns_av_sigmaI/netI 0.1278
_diffrn_reflns_limit_h_max 15
_diffrn_reflns_limit_h_min -15
_diffrn_reflns_limit_k_max 7
_diffrn_reflns_limit_k_min -7
_diffrn_reflns_limit_l_max 17
_diffrn_reflns_limit_l_min -17
_diffrn_reflns_number 9806
_diffrn_reflns_theta_full 25.00
_diffrn_reflns_theta_max 27.61
_diffrn_reflns_theta_min 3.02
_diffrn_standards_decay_% 0
_diffrn_standards_number 0
_exptl_absorpt_coefficient_mu 0.116
_exptl_absorpt_correction_T_max 0.995
_exptl_absorpt_correction_T_min 0.958
_exptl_absorpt_correction_type multi-scan
_exptl_absorpt_process_details 'SADABS 2.10 (Sheldrick, 2003)'
_exptl_crystal_colour colourless
_exptl_crystal_density_diffrn 1.530
_exptl_crystal_density_method 'not measured'
_exptl_crystal_description needle
_exptl_crystal_F_000 448
_exptl_crystal_size_max 0.46
_exptl_crystal_size_mid 0.09
_exptl_crystal_size_min 0.04
_refine_diff_density_max 0.293
_refine_diff_density_min -0.363
_refine_ls_extinction_method none
_refine_ls_goodness_of_fit_ref 1.032
_refine_ls_hydrogen_treatment constr
_refine_ls_matrix_type full
_refine_ls_number_parameters 145
_refine_ls_number_reflns 2161
_refine_ls_number_restraints 0
_refine_ls_restrained_S_all 1.032
_refine_ls_R_factor_all 0.1814
_refine_ls_R_factor_gt 0.0810
_refine_ls_shift/su_max 0.000
_refine_ls_shift/su_mean 0.000
_refine_ls_structure_factor_coef Fsqd
_refine_ls_weighting_details 'w=1/[\s^2^(Fo^2^)+(0.1030P)^2^] where P=(Fo^2^+2Fc^2^)/3'
_refine_ls_weighting_scheme calc
_refine_ls_wR_factor_gt 0.1829
_refine_ls_wR_factor_ref 0.2253
_reflns_number_gt 1031
_reflns_number_total 2161
_reflns_threshold_expression I>2\s(I)
_cod_data_source_file bm5049.cif
_cod_data_source_block Xa
_cod_depositor_comments
;
The following automatic conversions were performed:
'_exptl_absorpt_correction_type' value 'Multi-scan' changed to
'multi-scan' according to
'/home/saulius/struct/CIF-dictionaries/cif_core.dic' dictionary named
'cif_core.dic' version 2.4.1 from 2010-06-29.

Automatic conversion script
Id: cif_fix_enum 1527 2010-12-29 10:47:43Z saulius 

The following automatic conversions were performed:

'_exptl_absorpt_correction_type' value 'Multi-scan' changed to
'multi-scan' according to
/home/saulius/struct/CIF-dictionaries/cif_core.dic dictionary named
'cif_core.dic' version 2.4.1 from 2010-06-29.

Automatic conversion script
Id: cif_fix_values 1715 2011-07-08 13:25:40Z adriana 
;
_cod_original_sg_symbol_H-M 'P 21/c'
_cod_database_code 2103058

loop_
_symmetry_equiv_pos_as_xyz
'x, y, z'
'x, -y+1/2, z+1/2'
'-x, -y, -z'
'-x, y-1/2, -z-1/2'

loop_
_atom_site_type_symbol
_atom_site_label
_atom_site_fract_x
_atom_site_fract_y
_atom_site_fract_z
_atom_site_U_iso_or_equiv
_atom_site_adp_type
_atom_site_calc_flag
_atom_site_refinement_flags
_atom_site_occupancy
N N1 0.2843(3) 0.2970(5) 0.3362(2) 0.0320(8) Uani d . 1
C C2 0.3239(3) 0.5065(6) 0.3350(3) 0.0298(9) Uani d . 1
C C3 0.2545(3) 0.6889(6) 0.3130(3) 0.0333(9) Uani d . 1
N N4 0.1433(3) 0.6671(5) 0.2912(2) 0.0361(8) Uani d . 1
C C5 0.1033(3) 0.4571(6) 0.2925(3) 0.0364(10) Uani d . 1
C C6 0.1726(3) 0.2757(6) 0.3148(3) 0.0359(10) Uani d . 1
C C7 0.4491(3) 0.5443(6) 0.3582(3) 0.0316(9) Uani d . 1
O O7 0.4890(2) 0.7354(4) 0.3572(2) 0.0388(7) Uani d . 1
N N17 0.5080(2) 0.3561(5) 0.3816(2) 0.0310(8) Uani d . 1
C C11 0.6249(3) 0.3351(6) 0.4059(3) 0.0287(9) Uani d . 1
C C12 0.7031(3) 0.5095(6) 0.3982(3) 0.0328(9) Uani d . 1
C C13 0.8172(3) 0.4743(6) 0.4218(3) 0.0345(9) Uani d . 1
C C14 0.8527(3) 0.2655(6) 0.4541(3) 0.0348(9) Uani d . 1
F F14 0.96520(18) 0.2329(3) 0.47752(18) 0.0449(7) Uani d . 1
C C15 0.7783(3) 0.0905(6) 0.4631(3) 0.0342(9) Uani d . 1
C C16 0.6638(3) 0.1251(6) 0.4384(3) 0.0338(9) Uani d . 1
H H3 0.2873 0.8345 0.3135 0.040 Uiso calc R 1
H H5 0.0247 0.4319 0.2777 0.044 Uiso calc R 1
H H6 0.1398 0.1303 0.3149 0.043 Uiso calc R 1
H H17 0.4560 0.2268 0.3762 0.037 Uiso d R 1
H H12 0.6780 0.6532 0.3767 0.039 Uiso calc R 1
H H13 0.8707 0.5927 0.4158 0.041 Uiso calc R 1
H H15 0.8044 -0.0516 0.4858 0.041 Uiso calc R 1
H H16 0.6112 0.0048 0.4435 0.041 Uiso calc R 1

loop_
_atom_site_aniso_label
_atom_site_aniso_U_11
_atom_site_aniso_U_22
_atom_site_aniso_U_33
_atom_site_aniso_U_12
_atom_site_aniso_U_13
_atom_site_aniso_U_23
N1 0.0302(18) 0.0240(17) 0.0415(19) -0.0009(13) -0.0056(14) -0.0009(14)
C2 0.030(2) 0.028(2) 0.032(2) 0.0012(16) -0.0029(16) 0.0000(16)
C3 0.036(2) 0.026(2) 0.037(2) -0.0013(16) -0.0019(18) 0.0013(16)
N4 0.037(2) 0.0278(17) 0.043(2) -0.0006(14) -0.0049(15) 0.0018(15)
C5 0.031(2) 0.034(2) 0.044(2) 0.0007(17) -0.0048(17) -0.0025(18)
C6 0.033(2) 0.025(2) 0.049(3) -0.0009(17) -0.0033(18) 0.0015(18)
C7 0.037(2) 0.023(2) 0.034(2) -0.0002(16) -0.0007(17) -0.0022(16)
O7 0.0354(16) 0.0243(14) 0.0562(18) -0.0021(12) -0.0055(13) 0.0023(12)
N17 0.0272(17) 0.0242(15) 0.0411(18) -0.0025(13) -0.0064(13) -0.0034(13)
C11 0.030(2) 0.0223(18) 0.033(2) 0.0020(15) -0.0034(16) -0.0029(16)
C12 0.027(2) 0.0251(19) 0.046(2) -0.0024(16) -0.0017(17) -0.0011(17)
C13 0.035(2) 0.0209(19) 0.047(2) -0.0010(16) 0.0009(17) -0.0018(17)
C14 0.026(2) 0.032(2) 0.046(2) 0.0013(17) -0.0073(17) -0.0053(18)
F14 0.0294(13) 0.0337(12) 0.0713(17) 0.0024(10) -0.0065(11) 0.0012(11)
C15 0.033(2) 0.0246(19) 0.045(2) 0.0035(16) -0.0066(17) 0.0005(18)
C16 0.036(2) 0.0226(19) 0.043(2) -0.0022(17) -0.0025(17) -0.0032(17)

loop_
_atom_type_symbol
_atom_type_description
_atom_type_scat_dispersion_real
_atom_type_scat_dispersion_imag
_atom_type_scat_source
C C 0.0033 0.0000 'International Tables Vol C Tables 4.2.6.8 and 6.1.1.4'
H H 0.0000 0.0000 'International Tables Vol C Tables 4.2.6.8 and 6.1.1.4'
N N 0.0061 0.0000 'International Tables Vol C Tables 4.2.6.8 and 6.1.1.4'
O O 0.0106 0.0000 'International Tables Vol C Tables 4.2.6.8 and 6.1.1.4'
F F 0.0171 0.0000 'International Tables Vol C Tables 4.2.6.8 and 6.1.1.4'

loop_
_geom_angle_atom_site_label_1
_geom_angle_atom_site_label_2
_geom_angle_atom_site_label_3
_geom_angle
_geom_angle_publ_flag
C2 N1 C6 115.2(3) no
N1 C2 C3 122.4(3) no
N1 C2 C7 118.3(3) no
C3 C2 C7 119.2(3) no
N4 C3 C2 122.3(3) no
N4 C3 H3 118.9 no
C2 C3 H3 118.9 no
C3 N4 C5 115.4(3) no
N4 C5 C6 122.2(4) no
N4 C5 H5 118.9 no
C6 C5 H5 118.9 no
N1 C6 C5 122.5(3) no
N1 C6 H6 118.7 no
C5 C6 H6 118.7 no
O7 C7 N17 125.4(3) no
O7 C7 C2 120.2(3) no
N17 C7 C2 114.4(3) no
C7 N17 C11 128.1(3) no
C7 N17 H17 108.8 no
C11 N17 H17 123.0 no
C12 C11 C16 118.9(3) no
C12 C11 N17 123.7(3) no
C16 C11 N17 117.4(3) no
C13 C12 C11 120.2(3) no
C13 C12 H12 119.9 no
C11 C12 H12 119.9 no
C14 C13 C12 119.4(3) no
C14 C13 H13 120.3 no
C12 C13 H13 120.3 no
F14 C14 C15 119.0(3) no
F14 C14 C13 119.0(3) no
C15 C14 C13 122.0(3) no
C14 C15 C16 118.6(3) no
C14 C15 H15 120.7 no
C16 C15 H15 120.7 no
C15 C16 C11 120.8(3) no
C15 C16 H16 119.6 no
C11 C16 H16 119.6 no

loop_
_geom_bond_atom_site_label_1
_geom_bond_atom_site_label_2
_geom_bond_distance
_geom_bond_publ_flag
N1 C2 1.335(4) no
N1 C6 1.339(4) no
C2 C3 1.387(5) no
C2 C7 1.508(5) no
C3 N4 1.336(5) no
C3 H3 0.95 no
N4 C5 1.339(5) no
C5 C6 1.383(5) no
C5 H5 0.95 no
C6 H6 0.95 no
C7 O7 1.234(4) no
C7 N17 1.353(5) no
N17 C11 1.406(4) no
N17 H17 0.9861 no
C11 C12 1.393(5) no
C11 C16 1.401(5) no
C12 C13 1.382(5) no
C12 H12 0.95 no
C13 C14 1.382(5) no
C13 H13 0.95 no
C14 F14 1.362(4) no
C14 C15 1.368(5) no
C15 C16 1.391(5) no
C15 H15 0.95 no
C16 H16 0.95 no

loop_
_geom_hbond_atom_site_label_D
_geom_hbond_atom_site_label_H
_geom_hbond_atom_site_label_A
_geom_hbond_site_symmetry_A
_geom_hbond_distance_DH
_geom_hbond_distance_HA
_geom_hbond_distance_DA
_geom_hbond_angle_DHA
_geom_hbond_publ_flag
N17 H17 N1 . 0.99 2.11 2.700(4) 117 no
C16 H16 O7 1_545 0.95 2.43 3.271(4) 147 no

loop_
_geom_torsion_atom_site_label_1
_geom_torsion_atom_site_label_2
_geom_torsion_atom_site_label_3
_geom_torsion_atom_site_label_4
_geom_torsion
_geom_torsion_publ_flag
C6 N1 C2 C3 -0.1(5) no
C6 N1 C2 C7 -179.9(3) no
N1 C2 C3 N4 -0.2(6) no
C7 C2 C3 N4 179.6(3) no
C2 C3 N4 C5 0.3(5) no
C3 N4 C5 C6 -0.1(6) no
C2 N1 C6 C5 0.3(5) no
N4 C5 C6 N1 -0.2(6) no
N1 C2 C7 O7 179.5(3) no
C3 C2 C7 O7 -0.3(5) no
N1 C2 C7 N17 -2.2(5) no
C3 C2 C7 N17 178.0(3) no
O7 C7 N17 C11 -2.3(6) no
C2 C7 N17 C11 179.4(3) no
C7 N17 C11 C12 -7.9(6) no
C7 N17 C11 C16 173.0(3) no
C16 C11 C12 C13 0.4(5) no
N17 C11 C12 C13 -178.8(3) no
C11 C12 C13 C14 -0.7(6) no
C12 C13 C14 F14 -179.7(3) no
C12 C13 C14 C15 0.4(6) no
F14 C14 C15 C16 -179.5(3) no
C13 C14 C15 C16 0.3(6) no
C14 C15 C16 C11 -0.7(5) no
C12 C11 C16 C15 0.4(5) no
N17 C11 C16 C15 179.5(3) no

loop_
_cod_related_entry_id
_cod_related_entry_database
_cod_related_entry_code
1 ChemSpider 652874
